data_4122666
loop_
_publ_author_name
'Erdmann, Hannes'
'An, Feng'
'Mayer, Peter'
'Ofial, Armin R.'
'Lakhdar, Sami'
'Mayr, Herbert'

_publ_section_title
;
 Structures and Reactivities of 2-Trityl- and
 2-(Triphenylsilyl)pyrrolidine-Derived Enamines: Evidence for Negative
 Hyperconjugation with the Trityl Group.
;
_journal_issue 40
_journal_name_full 'Journal of the American Chemical Society'
_journal_page_first 14263
_journal_paper_doi 10.1021/ja508065e
_journal_volume 136
_journal_year 2014
_chemical_formula_moiety 'C31 H29 N'
_chemical_formula_sum 'C31 H29 N'
_chemical_formula_weight 415.569
_space_group_IT_number 14
_symmetry_cell_setting monoclinic
_symmetry_Int_Tables_number 14
_symmetry_space_group_name_Hall '-P 2ybc'
_symmetry_space_group_name_H-M 'P 1 21/c 1'
_atom_sites_solution_hydrogens geom
_atom_sites_solution_primary direct
_atom_sites_solution_secondary difmap
_audit_block_code C31H29N_qq077_mayr
_audit_creation_method 'form98_non/compatible with shelxl97-2'
_audit_update_record 08-Nov-12
_cell_angle_alpha 90.00
_cell_angle_beta 96.734(4)
_cell_angle_gamma 90.00
_cell_formula_units_Z 4
_cell_length_a 12.6369(18)
_cell_length_b 16.656(2)
_cell_length_c 10.9260(17)
_cell_measurement_reflns_used 114
_cell_measurement_temperature 200(2)
_cell_measurement_theta_max 20.3658
_cell_measurement_theta_min 2.3194
_cell_volume 2283.8(6)
_computing_cell_refinement 'APEX2 v2012.4-3 (Bruker AXS)'
_computing_data_collection 'Bruker Instrument Service v3.0.21'
_computing_data_reduction 'SAINT V8.18C (Bruker AXS Inc., 2011)'
_computing_structure_refinement
;
Sheldrick, G. M. (2008).
<i>Acta Cryst.</i> A<b>64</b>, 112--122.
;
_computing_structure_solution
;
A. Altomare, M. C. Burla, M. Camalli, G. L. Cascarano, C. Giacovazzo, A.
Guagliardi, A. G. G. Moliterni, G. Polidori, R. Spagna: SIR97: a new tool for
crystal structure determination and refinement; J. Appl. Crystallogr. 1999,
32, 115-119.
;
_diffrn_ambient_temperature 200(2)
_diffrn_detector_area_resol_mean 10.4167
_diffrn_measured_fraction_theta_full 0.991
_diffrn_measured_fraction_theta_max 0.991
_diffrn_measurement_device 'fixed-chi three-circle diffractometer'
_diffrn_measurement_device_type 'Bruker D8Quest'
_diffrn_measurement_method 'mix of phi and omega scans'
_diffrn_radiation_collimation 'focusing mirrors'
_diffrn_radiation_monochromator 'focusing mirrors'
_diffrn_radiation_type 'Mo K\a'
_diffrn_radiation_wavelength 0.71073
_diffrn_reflns_av_R_equivalents 0.0682
_diffrn_reflns_av_sigmaI/netI 0.0718
_diffrn_reflns_limit_h_max 15
_diffrn_reflns_limit_h_min -14
_diffrn_reflns_limit_k_max 19
_diffrn_reflns_limit_k_min -19
_diffrn_reflns_limit_l_max 12
_diffrn_reflns_limit_l_min -12
_diffrn_reflns_number 12626
_diffrn_reflns_theta_full 25.01
_diffrn_reflns_theta_max 25.08
_diffrn_reflns_theta_min 2.45
_diffrn_source_current 1
_diffrn_source_power 50
_diffrn_source_type 'Bruker I\mS'
_diffrn_source_voltage 50
_exptl_absorpt_coefficient_mu 0.069
_exptl_absorpt_correction_T_max 0.9010
_exptl_absorpt_correction_T_min 0.8619
_exptl_absorpt_correction_type multi-scan
_exptl_absorpt_process_details 'SADABS V2008/1 (Bruker AXS Inc.)'
_exptl_crystal_colour colourless
_exptl_crystal_density_diffrn 1.2086(3)
_exptl_crystal_density_method 'not measured'
_exptl_crystal_description platelet
_exptl_crystal_F_000 888
_exptl_crystal_size_max 0.325
_exptl_crystal_size_mid 0.267
_exptl_crystal_size_min 0.026
_refine_diff_density_max 0.243
_refine_diff_density_min -0.195
_refine_diff_density_rms 0.051
_refine_ls_extinction_coef 0.0099(14)
_refine_ls_extinction_method SHELXL
_refine_ls_goodness_of_fit_ref 1.078
_refine_ls_hydrogen_treatment constr
_refine_ls_matrix_type full
_refine_ls_number_parameters 290
_refine_ls_number_reflns 3989
_refine_ls_number_restraints 0
_refine_ls_restrained_S_all 1.078
_refine_ls_R_factor_all 0.1235
_refine_ls_R_factor_gt 0.0605
_refine_ls_shift/su_max 0.000
_refine_ls_shift/su_mean 0.000
_refine_ls_structure_factor_coef Fsqd
_refine_ls_weighting_details 'calc w=1/[\s^2^(Fo^2^)+(0.0574P)^2^+1.7142P] where P=(Fo^2^+2Fc^2^)/3'
_refine_ls_weighting_scheme calc
_refine_ls_wR_factor_gt 0.1448
_refine_ls_wR_factor_ref 0.1727
_reflns_number_gt 2309
_reflns_number_total 3989
_reflns_threshold_expression >2sigma(I)
_cod_data_source_file ja508065e_si_002.cif
_cod_data_source_block qq077
_cod_depositor_comments 'Adding full bibliography for 4122666--4122670.cif.'
_cod_original_sg_symbol_H-M 'P 21/c'
_cod_database_code 4122666

loop_
_symmetry_equiv_pos_as_xyz
'x, y, z'
'-x, y+1/2, -z+1/2'
'-x, -y, -z'
'x, -y-1/2, z-1/2'

loop_
_atom_site_label
_atom_site_type_symbol
_atom_site_fract_x
_atom_site_fract_y
_atom_site_fract_z
_atom_site_U_iso_or_equiv
_atom_site_adp_type
_atom_site_occupancy
_atom_site_symmetry_multiplicity
_atom_site_calc_flag
_atom_site_refinement_flags
N1 N 0.3889(2) 0.01371(17) 0.1430(2) 0.0409(7) Uani 1 1 d .
C1 C 0.4814(3) 0.0532(2) 0.1775(3) 0.0400(8) Uani 1 1 d .
H1 H 0.5019 0.0928 0.1223 0.048 Uiso 1 1 calc R
C2 C 0.5470(3) 0.0417(2) 0.2823(3) 0.0437(9) Uani 1 1 d .
H2 H 0.5300 -0.0004 0.3353 0.052 Uiso 1 1 calc R
C3 C 0.6414(3) 0.0888(2) 0.3205(3) 0.0437(9) Uani 1 1 d .
C4 C 0.6747(3) 0.1539(2) 0.2535(3) 0.0499(10) Uani 1 1 d .
H4 H 0.6345 0.1681 0.1776 0.060 Uiso 1 1 calc R
C5 C 0.7643(3) 0.1981(2) 0.2947(4) 0.0539(10) Uani 1 1 d .
H5 H 0.7858 0.2413 0.2463 0.065 Uiso 1 1 calc R
C6 C 0.8228(3) 0.1798(3) 0.4062(4) 0.0619(12) Uani 1 1 d .
H6 H 0.8839 0.2105 0.4356 0.074 Uiso 1 1 calc R
C7 C 0.7913(3) 0.1167(3) 0.4734(4) 0.0610(12) Uani 1 1 d .
H7 H 0.8308 0.1040 0.5504 0.073 Uiso 1 1 calc R
C8 C 0.7034(3) 0.0714(2) 0.4316(3) 0.0516(10) Uani 1 1 d .
H8 H 0.6845 0.0272 0.4795 0.062 Uiso 1 1 calc R
C9 C 0.3559(3) -0.0541(2) 0.2142(3) 0.0523(10) Uani 1 1 d .
H9A H 0.3515 -0.0383 0.3008 0.063 Uiso 1 1 calc R
H9B H 0.4067 -0.0993 0.2131 0.063 Uiso 1 1 calc R
C10 C 0.2480(3) -0.0772(2) 0.1515(3) 0.0562(11) Uani 1 1 d .
H10A H 0.1908 -0.0524 0.1932 0.067 Uiso 1 1 calc R
H10B H 0.2387 -0.1362 0.1514 0.067 Uiso 1 1 calc R
C11 C 0.2460(3) -0.0454(2) 0.0202(3) 0.0485(10) Uani 1 1 d .
H11A H 0.1725 -0.0305 -0.0137 0.058 Uiso 1 1 calc R
H11B H 0.2725 -0.0866 -0.0339 0.058 Uiso 1 1 calc R
C12 C 0.3192(3) 0.02907(19) 0.0285(3) 0.0352(8) Uani 1 1 d .
H12 H 0.3630 0.0282 -0.0420 0.042 Uiso 1 1 calc R
C13 C 0.2568(2) 0.11093(17) 0.0265(3) 0.0267(7) Uani 1 1 d .
C14 C 0.1889(2) 0.10819(17) 0.1333(3) 0.0275(7) Uani 1 1 d .
C15 C 0.2365(2) 0.11533(18) 0.2558(3) 0.0306(7) Uani 1 1 d .
H15 H 0.3097 0.1294 0.2710 0.037 Uiso 1 1 calc R
C16 C 0.1802(3) 0.10258(19) 0.3541(3) 0.0360(8) Uani 1 1 d .
H16 H 0.2142 0.1084 0.4358 0.043 Uiso 1 1 calc R
C17 C 0.0737(3) 0.0811(2) 0.3337(3) 0.0426(9) Uani 1 1 d .
H17 H 0.0349 0.0705 0.4013 0.051 Uiso 1 1 calc R
C18 C 0.0247(3) 0.0753(2) 0.2150(3) 0.0435(9) Uani 1 1 d .
H18 H -0.0489 0.0622 0.2009 0.052 Uiso 1 1 calc R
C19 C 0.0810(2) 0.08833(19) 0.1160(3) 0.0354(8) Uani 1 1 d .
H19 H 0.0457 0.0837 0.0347 0.043 Uiso 1 1 calc R
C20 C 0.3341(2) 0.18315(18) 0.0324(3) 0.0286(7) Uani 1 1 d .
C21 C 0.3253(3) 0.24914(18) 0.1076(3) 0.0336(8) Uani 1 1 d .
H21 H 0.2726 0.2494 0.1629 0.040 Uiso 1 1 calc R
C22 C 0.3925(3) 0.3152(2) 0.1037(3) 0.0419(9) Uani 1 1 d .
H22 H 0.3855 0.3599 0.1563 0.050 Uiso 1 1 calc R
C23 C 0.4688(3) 0.3159(2) 0.0242(3) 0.0467(9) Uani 1 1 d .
H23 H 0.5155 0.3605 0.0226 0.056 Uiso 1 1 calc R
C24 C 0.4774(3) 0.2517(2) -0.0535(3) 0.0461(9) Uani 1 1 d .
H24 H 0.5295 0.2522 -0.1095 0.055 Uiso 1 1 calc R
C25 C 0.4104(3) 0.1867(2) -0.0498(3) 0.0397(8) Uani 1 1 d .
H25 H 0.4164 0.1432 -0.1047 0.048 Uiso 1 1 calc R
C26 C 0.1885(2) 0.12167(18) -0.0995(3) 0.0287(7) Uani 1 1 d .
C27 C 0.1213(3) 0.18820(19) -0.1148(3) 0.0362(8) Uani 1 1 d .
H27 H 0.1167 0.2236 -0.0475 0.043 Uiso 1 1 calc R
C28 C 0.0607(3) 0.2037(2) -0.2274(3) 0.0418(9) Uani 1 1 d .
H28 H 0.0152 0.2493 -0.2364 0.050 Uiso 1 1 calc R
C29 C 0.0670(3) 0.1528(2) -0.3252(3) 0.0431(9) Uani 1 1 d .
H29 H 0.0248 0.1623 -0.4016 0.052 Uiso 1 1 calc R
C30 C 0.1344(3) 0.0884(2) -0.3119(3) 0.0399(8) Uani 1 1 d .
H30 H 0.1399 0.0538 -0.3801 0.048 Uiso 1 1 calc R
C31 C 0.1947(3) 0.07293(19) -0.2006(3) 0.0345(8) Uani 1 1 d .
H31 H 0.2413 0.0280 -0.1935 0.041 Uiso 1 1 calc R

loop_
_atom_site_aniso_label
_atom_site_aniso_U_11
_atom_site_aniso_U_22
_atom_site_aniso_U_33
_atom_site_aniso_U_23
_atom_site_aniso_U_13
_atom_site_aniso_U_12
N1 0.0468(18) 0.0438(17) 0.0321(15) 0.0076(13) 0.0050(13) 0.0120(15)
C1 0.040(2) 0.048(2) 0.0337(19) -0.0005(16) 0.0106(16) 0.0157(17)
C2 0.050(2) 0.048(2) 0.0338(19) 0.0046(16) 0.0077(17) 0.0181(18)
C3 0.045(2) 0.053(2) 0.0333(19) -0.0024(17) 0.0049(16) 0.0245(18)
C4 0.057(2) 0.054(2) 0.039(2) -0.0056(18) 0.0030(18) 0.023(2)
C5 0.059(3) 0.052(2) 0.052(2) -0.0039(19) 0.011(2) 0.011(2)
C6 0.049(2) 0.075(3) 0.060(3) -0.007(2) -0.001(2) 0.009(2)
C7 0.048(2) 0.085(3) 0.047(2) -0.003(2) -0.005(2) 0.017(2)
C8 0.047(2) 0.068(3) 0.039(2) 0.0016(19) 0.0032(18) 0.017(2)
C9 0.073(3) 0.041(2) 0.043(2) 0.0096(17) 0.012(2) 0.012(2)
C10 0.086(3) 0.035(2) 0.046(2) 0.0055(17) 0.002(2) -0.007(2)
C11 0.072(3) 0.0351(19) 0.039(2) -0.0040(16) 0.0093(19) -0.0025(19)
C12 0.044(2) 0.0371(19) 0.0244(16) -0.0005(14) 0.0036(15) 0.0065(16)
C13 0.0299(17) 0.0298(17) 0.0206(15) -0.0002(13) 0.0038(13) -0.0020(13)
C14 0.0296(16) 0.0279(17) 0.0251(16) 0.0003(13) 0.0032(13) -0.0024(13)
C15 0.0346(17) 0.0309(17) 0.0270(17) 0.0006(13) 0.0067(14) -0.0036(14)
C16 0.0405(19) 0.0411(19) 0.0271(17) 0.0019(14) 0.0073(15) -0.0030(16)
C17 0.047(2) 0.052(2) 0.0319(19) 0.0046(16) 0.0157(16) -0.0082(18)
C18 0.0371(19) 0.054(2) 0.041(2) -0.0001(17) 0.0094(16) -0.0160(17)
C19 0.0362(19) 0.0418(19) 0.0282(17) 0.0000(14) 0.0032(14) -0.0066(15)
C20 0.0270(16) 0.0359(18) 0.0225(15) 0.0041(13) 0.0013(13) -0.0012(14)
C21 0.0341(18) 0.0359(18) 0.0312(17) 0.0000(14) 0.0055(14) -0.0039(15)
C22 0.049(2) 0.041(2) 0.0353(19) 0.0014(16) 0.0039(17) -0.0106(17)
C23 0.048(2) 0.050(2) 0.042(2) 0.0077(18) 0.0059(18) -0.0201(18)
C24 0.041(2) 0.062(2) 0.038(2) 0.0082(19) 0.0147(16) -0.0094(19)
C25 0.042(2) 0.047(2) 0.0316(18) 0.0023(15) 0.0118(16) -0.0042(17)
C26 0.0269(16) 0.0329(17) 0.0263(16) -0.0014(13) 0.0033(13) -0.0083(14)
C27 0.0380(19) 0.0376(19) 0.0316(18) -0.0020(15) -0.0013(15) 0.0030(16)
C28 0.0370(19) 0.048(2) 0.039(2) 0.0082(17) -0.0011(16) 0.0046(17)
C29 0.043(2) 0.057(2) 0.0277(18) 0.0060(17) -0.0036(15) -0.0095(19)
C30 0.048(2) 0.045(2) 0.0264(18) -0.0027(15) 0.0069(15) -0.0090(18)
C31 0.0393(19) 0.0364(18) 0.0282(17) 0.0005(14) 0.0063(14) -0.0040(15)

loop_
_atom_type_symbol
_atom_type_description
_atom_type_scat_dispersion_real
_atom_type_scat_dispersion_imag
_atom_type_scat_source
C C 0.0033 0.0016 'International Tables Vol C Tables 4.2.6.8 and 6.1.1.4'
H H 0.0000 0.0000 'International Tables Vol C Tables 4.2.6.8 and 6.1.1.4'
N N 0.0061 0.0033 'International Tables Vol C Tables 4.2.6.8 and 6.1.1.4'

loop_
_geom_angle_atom_site_label_1
_geom_angle_atom_site_label_2
_geom_angle_atom_site_label_3
_geom_angle
C1 N1 C9 121.2(3)
C1 N1 C12 124.4(3)
C9 N1 C12 114.2(3)
C2 C1 N1 126.4(3)
C2 C1 H1 116.8
N1 C1 H1 116.8
C1 C2 C3 125.0(3)
C1 C2 H2 117.5
C3 C2 H2 117.5
C8 C3 C4 116.3(4)
C8 C3 C2 119.9(4)
C4 C3 C2 123.8(3)
C5 C4 C3 121.9(4)
C5 C4 H4 119.1
C3 C4 H4 119.1
C4 C5 C6 120.1(4)
C4 C5 H5 119.9
C6 C5 H5 119.9
C7 C6 C5 118.9(4)
C7 C6 H6 120.5
C5 C6 H6 120.5
C6 C7 C8 121.2(4)
C6 C7 H7 119.4
C8 C7 H7 119.4
C7 C8 C3 121.6(4)
C7 C8 H8 119.2
C3 C8 H8 119.2
N1 C9 C10 104.8(3)
N1 C9 H9A 110.8
C10 C9 H9A 110.8
N1 C9 H9B 110.8
C10 C9 H9B 110.8
H9A C9 H9B 108.9
C9 C10 C11 104.7(3)
C9 C10 H10A 110.8
C11 C10 H10A 110.8
C9 C10 H10B 110.8
C11 C10 H10B 110.8
H10A C10 H10B 108.9
C10 C11 C12 106.3(3)
C10 C11 H11A 110.5
C12 C11 H11A 110.5
C10 C11 H11B 110.5
C12 C11 H11B 110.5
H11A C11 H11B 108.7
N1 C12 C11 101.9(3)
N1 C12 C13 114.4(2)
C11 C12 C13 113.5(3)
N1 C12 H12 108.9
C11 C12 H12 108.9
C13 C12 H12 108.9
C14 C13 C20 113.6(2)
C14 C13 C26 112.3(2)
C20 C13 C26 103.3(2)
C14 C13 C12 106.8(2)
C20 C13 C12 111.1(2)
C26 C13 C12 109.8(2)
C19 C14 C15 116.8(3)
C19 C14 C13 122.1(3)
C15 C14 C13 120.6(3)
C16 C15 C14 121.9(3)
C16 C15 H15 119.0
C14 C15 H15 119.0
C15 C16 C17 119.8(3)
C15 C16 H16 120.1
C17 C16 H16 120.1
C18 C17 C16 119.5(3)
C18 C17 H17 120.3
C16 C17 H17 120.3
C17 C18 C19 120.8(3)
C17 C18 H18 119.6
C19 C18 H18 119.6
C18 C19 C14 121.2(3)
C18 C19 H19 119.4
C14 C19 H19 119.4
C21 C20 C25 117.3(3)
C21 C20 C13 123.2(3)
C25 C20 C13 119.2(3)
C20 C21 C22 121.1(3)
C20 C21 H21 119.4
C22 C21 H21 119.4
C23 C22 C21 120.1(3)
C23 C22 H22 119.9
C21 C22 H22 119.9
C22 C23 C24 119.7(3)
C22 C23 H23 120.1
C24 C23 H23 120.1
C25 C24 C23 119.9(3)
C25 C24 H24 120.0
C23 C24 H24 120.0
C24 C25 C20 121.8(3)
C24 C25 H25 119.1
C20 C25 H25 119.1
C31 C26 C27 117.5(3)
C31 C26 C13 124.5(3)
C27 C26 C13 117.9(3)
C28 C27 C26 121.1(3)
C28 C27 H27 119.4
C26 C27 H27 119.4
C29 C28 C27 119.7(3)
C29 C28 H28 120.1
C27 C28 H28 120.1
C30 C29 C28 119.6(3)
C30 C29 H29 120.2
C28 C29 H29 120.2
C29 C30 C31 120.8(3)
C29 C30 H30 119.6
C31 C30 H30 119.6
C26 C31 C30 121.2(3)
C26 C31 H31 119.4
C30 C31 H31 119.4

loop_
_geom_bond_atom_site_label_1
_geom_bond_atom_site_label_2
_geom_bond_distance
N1 C1 1.355(4)
N1 C9 1.461(4)
N1 C12 1.465(4)
C1 C2 1.347(4)
C1 H1 0.9500
C2 C3 1.447(5)
C2 H2 0.9500
C3 C8 1.396(5)
C3 C4 1.401(5)
C4 C5 1.381(5)
C4 H4 0.9500
C5 C6 1.384(5)
C5 H5 0.9500
C6 C7 1.367(6)
C6 H6 0.9500
C7 C8 1.376(5)
C7 H7 0.9500
C8 H8 0.9500
C9 C10 1.503(5)
C9 H9A 0.9900
C9 H9B 0.9900
C10 C11 1.527(5)
C10 H10A 0.9900
C10 H10B 0.9900
C11 C12 1.544(5)
C11 H11A 0.9900
C11 H11B 0.9900
C12 C13 1.574(4)
C12 H12 1.0000
C13 C14 1.527(4)
C13 C20 1.546(4)
C13 C26 1.546(4)
C14 C19 1.394(4)
C14 C15 1.407(4)
C15 C16 1.372(4)
C15 H15 0.9500
C16 C17 1.384(4)
C16 H16 0.9500
C17 C18 1.373(5)
C17 H17 0.9500
C18 C19 1.380(4)
C18 H18 0.9500
C19 H19 0.9500
C20 C21 1.385(4)
C20 C25 1.394(4)
C21 C22 1.394(4)
C21 H21 0.9500
C22 C23 1.371(5)
C22 H22 0.9500
C23 C24 1.378(5)
C23 H23 0.9500
C24 C25 1.377(5)
C24 H24 0.9500
C25 H25 0.9500
C26 C31 1.381(4)
C26 C27 1.395(4)
C27 C28 1.394(4)
C27 H27 0.9500
C28 C29 1.374(5)
C28 H28 0.9500
C29 C30 1.367(5)
C29 H29 0.9500
C30 C31 1.382(4)
C30 H30 0.9500
C31 H31 0.9500

loop_
_geom_torsion_atom_site_label_1
_geom_torsion_atom_site_label_2
_geom_torsion_atom_site_label_3
_geom_torsion_atom_site_label_4
_geom_torsion
C9 N1 C1 C2 -6.8(5)
C12 N1 C1 C2 179.1(3)
N1 C1 C2 C3 -175.4(3)
C1 C2 C3 C8 179.9(3)
C1 C2 C3 C4 1.6(5)
C8 C3 C4 C5 0.4(5)
C2 C3 C4 C5 178.7(3)
C3 C4 C5 C6 -1.4(6)
C4 C5 C6 C7 0.9(6)
C5 C6 C7 C8 0.5(6)
C6 C7 C8 C3 -1.5(6)
C4 C3 C8 C7 1.0(5)
C2 C3 C8 C7 -177.4(3)
C1 N1 C9 C10 176.5(3)
C12 N1 C9 C10 -8.8(4)
N1 C9 C10 C11 23.1(4)
C9 C10 C11 C12 -29.4(4)
C1 N1 C12 C11 165.3(3)
C9 N1 C12 C11 -9.2(4)
C1 N1 C12 C13 -71.8(4)
C9 N1 C12 C13 113.7(3)
C10 C11 C12 N1 23.3(4)
C10 C11 C12 C13 -100.2(3)
N1 C12 C13 C14 -59.6(3)
C11 C12 C13 C14 56.8(3)
N1 C12 C13 C20 64.8(3)
C11 C12 C13 C20 -178.8(2)
N1 C12 C13 C26 178.5(3)
C11 C12 C13 C26 -65.2(3)
C20 C13 C14 C19 138.4(3)
C26 C13 C14 C19 21.6(4)
C12 C13 C14 C19 -98.8(3)
C20 C13 C14 C15 -50.1(4)
C26 C13 C14 C15 -166.9(3)
C12 C13 C14 C15 72.7(3)
C19 C14 C15 C16 0.7(5)
C13 C14 C15 C16 -171.2(3)
C14 C15 C16 C17 0.8(5)
C15 C16 C17 C18 -2.0(5)
C16 C17 C18 C19 1.9(6)
C17 C18 C19 C14 -0.4(5)
C15 C14 C19 C18 -0.9(5)
C13 C14 C19 C18 170.9(3)
C14 C13 C20 C21 -15.1(4)
C26 C13 C20 C21 106.8(3)
C12 C13 C20 C21 -135.5(3)
C14 C13 C20 C25 171.3(3)
C26 C13 C20 C25 -66.8(3)
C12 C13 C20 C25 50.9(3)
C25 C20 C21 C22 -2.0(4)
C13 C20 C21 C22 -175.6(3)
C20 C21 C22 C23 0.2(5)
C21 C22 C23 C24 1.2(5)
C22 C23 C24 C25 -0.8(5)
C23 C24 C25 C20 -1.0(5)
C21 C20 C25 C24 2.4(5)
C13 C20 C25 C24 176.3(3)
C14 C13 C26 C31 -127.9(3)
C20 C13 C26 C31 109.3(3)
C12 C13 C26 C31 -9.3(4)
C14 C13 C26 C27 56.6(4)
C20 C13 C26 C27 -66.2(3)
C12 C13 C26 C27 175.3(3)
C31 C26 C27 C28 1.5(5)
C13 C26 C27 C28 177.3(3)
C26 C27 C28 C29 0.0(5)
C27 C28 C29 C30 -1.4(5)
C28 C29 C30 C31 1.3(5)
C27 C26 C31 C30 -1.6(5)
C13 C26 C31 C30 -177.1(3)
C29 C30 C31 C26 0.3(5)
